data_1505972
loop_
_publ_author_name
'Romero, Antonio'
'Woerpel, K. A.'

_publ_section_title
;
 Stereoselective synthesis of highly substituted gamma-lactams by the
 [3+2] annulation of alpha-siloxy allylic silanes with chlorosulfonyl
 isocyanate.
;
_journal_issue 10
_journal_name_full 'Organic letters'
_journal_page_first 2127
_journal_page_last 2130
_journal_paper_doi 10.1021/ol060596g
_journal_volume 8
_journal_year 2006
_chemical_formula_sum 'C18 H29 N O Si'
_chemical_formula_weight 303.51
_chemical_name_systematic
; 
 ? 
;
_space_group_IT_number 2
_symmetry_cell_setting triclinic
_symmetry_space_group_name_Hall '-P 1'
_symmetry_space_group_name_H-M 'P -1'
_atom_sites_solution_hydrogens geom
_atom_sites_solution_primary direct
_atom_sites_solution_secondary difmap
_audit_creation_method SHELXL-97
_cell_angle_alpha 75.358(5)
_cell_angle_beta 83.355(5)
_cell_angle_gamma 63.325(4)
_cell_formula_units_Z 2
_cell_length_a 8.194(2)
_cell_length_b 8.643(3)
_cell_length_c 14.789(4)
_cell_measurement_reflns_used 900
_cell_measurement_temperature 168(2)
_cell_measurement_theta_max 28.22
_cell_measurement_theta_min 2.26
_cell_volume 905.5(5)
_computing_cell_refinement 'Bruker SAINT'
_computing_data_collection 'Bruker SMART'
_computing_data_reduction 'Bruker SAINT'
_computing_molecular_graphics 'Bruker SHELXTL'
_computing_publication_material 'Bruker SHELXTL'
_computing_structure_refinement 'SHELXL-97 (Sheldrick, 1997)'
_computing_structure_solution 'SHELXS-97 (Sheldrick, 1990)'
_diffrn_ambient_temperature 168(2)
_diffrn_measured_fraction_theta_full 0.961
_diffrn_measured_fraction_theta_max 0.961
_diffrn_measurement_device_type 'CCD area detector'
_diffrn_measurement_method '25s frmes at 0.3 deg omega increments'
_diffrn_radiation_monochromator graphite
_diffrn_radiation_source 'standard-focus sealed tube'
_diffrn_radiation_type MoK\a
_diffrn_radiation_wavelength 0.71073
_diffrn_reflns_av_R_equivalents 0.0287
_diffrn_reflns_av_sigmaI/netI 0.0414
_diffrn_reflns_limit_h_max 10
_diffrn_reflns_limit_h_min -10
_diffrn_reflns_limit_k_max 11
_diffrn_reflns_limit_k_min -11
_diffrn_reflns_limit_l_max 19
_diffrn_reflns_limit_l_min -19
_diffrn_reflns_number 9730
_diffrn_reflns_theta_full 28.33
_diffrn_reflns_theta_max 28.33
_diffrn_reflns_theta_min 1.42
_diffrn_standards_decay_% 0
_exptl_absorpt_coefficient_mu 0.130
_exptl_absorpt_correction_T_max 1.00
_exptl_absorpt_correction_T_min .73
_exptl_absorpt_correction_type 'semi-empirical from equivalents'
_exptl_absorpt_process_details 'computed via SADABS'
_exptl_crystal_colour colorless
_exptl_crystal_density_diffrn 1.113
_exptl_crystal_density_meas ?
_exptl_crystal_density_method 'not measured'
_exptl_crystal_description irregular
_exptl_crystal_F_000 332
_exptl_crystal_size_max 0.45
_exptl_crystal_size_mid 0.28
_exptl_crystal_size_min 0.28
_refine_diff_density_max 3.359
_refine_diff_density_min -0.753
_refine_diff_density_rms 0.125
_refine_ls_extinction_coef none
_refine_ls_extinction_method none
_refine_ls_goodness_of_fit_ref 1.101
_refine_ls_hydrogen_treatment constr
_refine_ls_matrix_type full
_refine_ls_number_parameters 190
_refine_ls_number_reflns 4348
_refine_ls_number_restraints 0
_refine_ls_restrained_S_all 1.101
_refine_ls_R_factor_all 0.1231
_refine_ls_R_factor_gt 0.1111
_refine_ls_shift/su_max 0.086
_refine_ls_shift/su_mean 0.012
_refine_ls_structure_factor_coef Fsqd
_refine_ls_weighting_details 'w=1/[\s^2^(Fo^2^)+(0.11P)^2^+5.4P] where P=(Fo^2^+2Fc^2^)/3'
_refine_ls_weighting_scheme calc
_refine_ls_wR_factor_gt 0.3022
_refine_ls_wR_factor_ref 0.3092
_reflns_number_gt 3677
_reflns_number_total 4348
_reflns_threshold_expression >2sigma(I)
_cod_data_source_file ol060596gsi20060311_041638.cif
_cod_data_source_block kaw83
_cod_depositor_comments
;
The following automatic conversions were performed:

'_symmetry_cell_setting' value 'Triclinic' changed to 'triclinic'
according to /home/saulius/struct/CIF-dictionaries/cif_core.dic
dictionary named 'cif_core.dic' version 2.4.1 from 2010-06-29.

Automatic conversion script
Id: cif_fix_values 1715 2011-07-08 13:25:40Z adriana 

The following automatic conversions were performed:

'_exptl_crystal_density_meas' value 'not measured' was changed to '?'
- the value is perceived as not measured.

Automatic conversion script
Id: cif_fix_values 3008 2015-01-20 13:52:24Z robertas 
;
_cod_original_sg_symbol_H-M P-1
_cod_database_code 1505972

loop_
_symmetry_equiv_pos_as_xyz
'x, y, z'
'-x, -y, -z'

loop_
_atom_site_label
_atom_site_type_symbol
_atom_site_fract_x
_atom_site_fract_y
_atom_site_fract_z
_atom_site_U_iso_or_equiv
_atom_site_adp_type
_atom_site_occupancy
_atom_site_symmetry_multiplicity
_atom_site_calc_flag
_atom_site_refinement_flags
Si1 Si 0.17007(15) 0.27454(14) 0.33310(8) 0.0170(3) Uani 1 1 d .
O1 O 0.6576(6) -0.0959(6) 0.1061(3) 0.0553(12) Uani 1 1 d .
N1 N 0.3544(9) 0.1259(7) 0.0837(3) 0.0491(14) Uani 1 1 d .
H1 H 0.3426 0.1274 0.0264 0.059 Uiso 1 1 calc R
C1 C 0.2644(7) 0.1383(6) 0.2399(3) 0.0252(9) Uani 1 1 d .
C2 C 0.2023(8) 0.2448(7) 0.1377(3) 0.0360(12) Uani 1 1 d .
H2 H 0.2099 0.3580 0.1275 0.043 Uiso 1 1 calc R
C3 C 0.5021(9) 0.0227(7) 0.1297(4) 0.0404(13) Uani 1 1 d .
C4 C 0.4757(8) 0.0591(7) 0.2271(4) 0.0372(12) Uani 1 1 d .
H4 H 0.5118 0.1539 0.2246 0.045 Uiso 1 1 calc R
C5 C 0.2066(9) -0.0145(7) 0.2663(4) 0.0394(13) Uani 1 1 d .
H5A H 0.2442 -0.0795 0.3292 0.059 Uiso 1 1 calc R
H5B H 0.2634 -0.0928 0.2244 0.059 Uiso 1 1 calc R
H5C H 0.0763 0.0336 0.2619 0.059 Uiso 1 1 calc R
C6 C 0.0199(11) 0.2812(11) 0.1073(5) 0.0598(19) Uani 1 1 d .
H6A H 0.0001 0.3470 0.0434 0.090 Uiso 1 1 calc R
H6B H -0.0725 0.3494 0.1461 0.090 Uiso 1 1 calc R
H6C H 0.0141 0.1708 0.1124 0.090 Uiso 1 1 calc R
C7 C 0.5977(9) -0.1037(8) 0.2995(6) 0.061(2) Uani 1 1 d .
H7A H 0.5770 -0.0754 0.3598 0.091 Uiso 1 1 calc R
H7B H 0.7235 -0.1367 0.2822 0.091 Uiso 1 1 calc R
H7C H 0.5689 -0.2007 0.3019 0.091 Uiso 1 1 calc R
C8 C 0.2113(7) 0.1184(6) 0.4517(3) 0.0299(10) Uani 1 1 d .
H8A H 0.3403 0.0498 0.4621 0.045 Uiso 1 1 calc R
H8B H 0.1560 0.0401 0.4546 0.045 Uiso 1 1 calc R
H8C H 0.1586 0.1857 0.4989 0.045 Uiso 1 1 calc R
C9 C -0.0841(6) 0.3967(6) 0.3239(4) 0.0282(9) Uani 1 1 d .
H9A H -0.1171 0.4802 0.2646 0.042 Uiso 1 1 calc R
H9B H -0.1317 0.4590 0.3733 0.042 Uiso 1 1 calc R
H9C H -0.1343 0.3135 0.3289 0.042 Uiso 1 1 calc R
C10 C 0.2753(5) 0.4341(5) 0.3341(3) 0.0188(8) Uani 1 1 d .
C11 C 0.2837(6) 0.5404(5) 0.2356(3) 0.0188(8) Uani 1 1 d .
C12 C 0.4478(6) 0.5191(6) 0.1889(3) 0.0267(9) Uani 1 1 d .
H12 H 0.5574 0.4374 0.2188 0.032 Uiso 1 1 calc R
C13 C 0.4515(7) 0.6173(7) 0.0986(4) 0.0353(11) Uani 1 1 d .
H13 H 0.5628 0.6007 0.0690 0.042 Uiso 1 1 calc R
C14 C 0.2894(8) 0.7398(7) 0.0527(3) 0.0345(11) Uani 1 1 d .
H14 H 0.2916 0.8056 -0.0074 0.041 Uiso 1 1 calc R
C15 C 0.1250(7) 0.7633(6) 0.0971(3) 0.0303(10) Uani 1 1 d .
H15 H 0.0158 0.8449 0.0668 0.036 Uiso 1 1 calc R
C16 C 0.1227(6) 0.6653(5) 0.1867(3) 0.0229(8) Uani 1 1 d .
H16 H 0.0108 0.6827 0.2156 0.028 Uiso 1 1 calc R
C17 C 0.1528(7) 0.5630(6) 0.3956(3) 0.0276(9) Uani 1 1 d .
H17A H 0.1471 0.4967 0.4577 0.041 Uiso 1 1 calc R
H17B H 0.0321 0.6294 0.3697 0.041 Uiso 1 1 calc R
H17C H 0.2027 0.6434 0.3978 0.041 Uiso 1 1 calc R
C18 C 0.4633(6) 0.3297(7) 0.3812(3) 0.0292(10) Uani 1 1 d .
H18A H 0.4516 0.2653 0.4428 0.044 Uiso 1 1 calc R
H18B H 0.5110 0.4109 0.3853 0.044 Uiso 1 1 calc R
H18C H 0.5450 0.2478 0.3449 0.044 Uiso 1 1 calc R

loop_
_atom_site_aniso_label
_atom_site_aniso_U_11
_atom_site_aniso_U_22
_atom_site_aniso_U_33
_atom_site_aniso_U_23
_atom_site_aniso_U_13
_atom_site_aniso_U_12
Si1 0.0163(5) 0.0156(5) 0.0184(5) -0.0053(4) 0.0014(4) -0.0059(4)
O1 0.046(2) 0.060(3) 0.052(3) -0.024(2) 0.004(2) -0.011(2)
N1 0.088(4) 0.051(3) 0.032(2) -0.028(2) 0.029(3) -0.048(3)
C1 0.034(2) 0.022(2) 0.024(2) -0.0097(16) 0.0069(17) -0.0151(18)
C2 0.060(3) 0.036(3) 0.021(2) -0.0105(19) 0.004(2) -0.027(2)
C3 0.060(4) 0.035(3) 0.035(3) -0.022(2) 0.022(3) -0.026(3)
C4 0.040(3) 0.028(2) 0.040(3) -0.018(2) 0.018(2) -0.011(2)
C5 0.059(3) 0.035(3) 0.040(3) -0.020(2) 0.015(3) -0.031(3)
C6 0.071(5) 0.088(5) 0.033(3) -0.016(3) -0.012(3) -0.041(4)
C7 0.044(4) 0.036(3) 0.071(5) -0.013(3) 0.011(3) 0.008(3)
C8 0.037(3) 0.026(2) 0.023(2) -0.0007(17) 0.0018(18) -0.0137(19)
C9 0.019(2) 0.030(2) 0.035(2) -0.0101(19) 0.0029(17) -0.0095(17)
C10 0.0171(18) 0.0201(18) 0.0192(19) -0.0060(15) -0.0009(14) -0.0070(15)
C11 0.0202(19) 0.0179(18) 0.0212(19) -0.0084(15) 0.0007(15) -0.0090(15)
C12 0.024(2) 0.027(2) 0.029(2) -0.0060(17) 0.0035(17) -0.0128(17)
C13 0.036(3) 0.041(3) 0.031(3) -0.008(2) 0.011(2) -0.021(2)
C14 0.047(3) 0.035(3) 0.024(2) -0.0028(19) 0.004(2) -0.023(2)
C15 0.037(3) 0.023(2) 0.030(2) -0.0042(17) -0.0089(19) -0.0109(19)
C16 0.024(2) 0.0194(19) 0.026(2) -0.0072(16) -0.0005(16) -0.0084(16)
C17 0.035(2) 0.028(2) 0.023(2) -0.0108(17) 0.0051(18) -0.0155(19)
C18 0.025(2) 0.034(2) 0.028(2) -0.0020(18) -0.0078(17) -0.0127(19)

loop_
_atom_type_symbol
_atom_type_description
_atom_type_scat_dispersion_real
_atom_type_scat_dispersion_imag
_atom_type_scat_source
C C 0.0033 0.0016 'International Tables Vol C Tables 4.2.6.8 and 6.1.1.4'
H H 0.0000 0.0000 'International Tables Vol C Tables 4.2.6.8 and 6.1.1.4'
N N 0.0061 0.0033 'International Tables Vol C Tables 4.2.6.8 and 6.1.1.4'
O O 0.0106 0.0060 'International Tables Vol C Tables 4.2.6.8 and 6.1.1.4'
Si Si 0.0817 0.0704 'International Tables Vol C Tables 4.2.6.8 and 6.1.1.4'

loop_
_geom_angle_atom_site_label_1
_geom_angle_atom_site_label_2
_geom_angle_atom_site_label_3
_geom_angle
C9 Si1 C8 104.1(2)
C9 Si1 C1 109.7(2)
C8 Si1 C1 108.9(2)
C9 Si1 C10 110.9(2)
C8 Si1 C10 107.2(2)
C1 Si1 C10 115.32(19)
C3 N1 C2 114.9(5)
C5 C1 C2 109.5(4)
C5 C1 C4 109.1(4)
C2 C1 C4 100.2(4)
C5 C1 Si1 107.7(3)
C2 C1 Si1 115.2(3)
C4 C1 Si1 114.9(3)
C6 C2 N1 111.8(5)
C6 C2 C1 118.5(5)
N1 C2 C1 100.1(4)
N1 C3 O1 131.5(5)
N1 C3 C4 108.2(5)
O1 C3 C4 120.2(6)
C3 C4 C1 102.7(5)
C3 C4 C7 112.0(5)
C1 C4 C7 119.2(5)
C11 C10 C18 112.3(3)
C11 C10 C17 109.2(3)
C18 C10 C17 106.5(4)
C11 C10 Si1 111.0(3)
C18 C10 Si1 110.0(3)
C17 C10 Si1 107.7(3)
C12 C11 C16 116.5(4)
C12 C11 C10 122.8(4)
C16 C11 C10 120.7(4)
C11 C12 C13 121.6(4)
C14 C13 C12 120.1(5)
C15 C14 C13 119.5(5)
C14 C15 C16 119.9(4)
C15 C16 C11 122.3(4)

loop_
_geom_bond_atom_site_label_1
_geom_bond_atom_site_label_2
_geom_bond_distance
Si1 C9 1.868(5)
Si1 C8 1.882(5)
Si1 C1 1.908(4)
Si1 C10 1.930(4)
O1 C3 1.304(7)
N1 C3 1.279(9)
N1 C2 1.511(7)
C1 C5 1.543(6)
C1 C2 1.562(7)
C1 C4 1.558(7)
C2 C6 1.483(9)
C3 C4 1.523(7)
C4 C7 1.532(9)
C10 C11 1.526(6)
C10 C18 1.535(6)
C10 C17 1.541(6)
C11 C12 1.395(6)
C11 C16 1.405(6)
C12 C13 1.396(7)
C13 C14 1.388(8)
C14 C15 1.380(7)
C15 C16 1.383(6)
